data_2202173
loop_
_publ_author_name
'Ohba, Shigeru'
'Miyamoto, Hisakazu'

_publ_section_title
;(<i>R,R</i>)-({-})-<i>trans</i>-1,4-Dioxaspiro[4,5]decane-2,3-diylbis(diphenylmethanol)
 <i>N</i>-allyl-<i>N</i>-propyl-3-oxo-1-cyclohexenecarboxamide (2/1 inclusion
 compound)
;
_journal_issue 5
_journal_name_full 'Acta Crystallographica Section E'
_journal_page_first o646
_journal_page_last o648
_journal_paper_doi 10.1107/S1600536803008080
_journal_volume 59
_journal_year 2003
_chemical_formula_iupac '2C34 H34 O4, C13 H19 N O2'
_chemical_formula_moiety '2C34 H34 O4, C13 H19 N O2'
_chemical_formula_sum 'C81 H87 N O10'
_chemical_formula_weight 1234.58
_space_group_IT_number 4
_symmetry_cell_setting monoclinic
_symmetry_space_group_name_Hall 'P 2yb'
_symmetry_space_group_name_H-M 'P 1 21 1'
_cell_angle_alpha 90
_cell_angle_beta 93.338(11)
_cell_angle_gamma 90
_cell_formula_units_Z 2
_cell_length_a 10.4041(16)
_cell_length_b 34.308(4)
_cell_length_c 9.5158(12)
_cell_measurement_reflns_used 25
_cell_measurement_temperature 248
_cell_measurement_theta_max 27.4
_cell_measurement_theta_min 25.3
_cell_volume 3390.8(8)
_computing_cell_refinement
;
WinAFC Diffractometer Control Software
;
_computing_data_collection
;
WinAFC Diffractometer Control Software (Rigaku, 1999)
;
_computing_data_reduction
;
TEXSAN (Molecular Structure Corporation, 2001)
;
_computing_molecular_graphics 'ORTEPII (Johnson, 1976)'
_computing_publication_material TEXSAN
_computing_structure_refinement
;
SHELXL97 (Sheldrick, 1997)
;
_computing_structure_solution
;
SIR92 (Altomare et al., 1994)
;
_diffrn_measured_fraction_theta_full 0.99
_diffrn_measured_fraction_theta_max 0.99
_diffrn_measurement_device_type 'Rigaku AFC-7R'
_diffrn_measurement_method \w-2\q
_diffrn_radiation_type 'Cu K\a'
_diffrn_radiation_wavelength 1.5418
_diffrn_reflns_av_R_equivalents 0.081
_diffrn_reflns_limit_h_max 12
_diffrn_reflns_limit_h_min -5
_diffrn_reflns_limit_k_max 39
_diffrn_reflns_limit_k_min 0
_diffrn_reflns_limit_l_max 11
_diffrn_reflns_limit_l_min -11
_diffrn_reflns_number 6683
_diffrn_reflns_theta_full 65.0
_diffrn_reflns_theta_max 65
_diffrn_standards_decay_% 4.71
_diffrn_standards_interval_count 150
_diffrn_standards_number 3
_exptl_absorpt_coefficient_mu 0.624
_exptl_absorpt_correction_T_max 0.969
_exptl_absorpt_correction_T_min 0.831
_exptl_absorpt_correction_type integration
_exptl_absorpt_process_details '(Coppens et al., 1965)'
_exptl_crystal_colour colourless
_exptl_crystal_density_diffrn 1.209
_exptl_crystal_density_method 'not measured'
_exptl_crystal_description needle
_exptl_crystal_F_000 1320
_exptl_crystal_size_max 0.8
_exptl_crystal_size_mid 0.2
_exptl_crystal_size_min 0.05
_refine_diff_density_max 0.27
_refine_diff_density_min -0.32
_refine_ls_extinction_method none
_refine_ls_goodness_of_fit_ref 1.019
_refine_ls_hydrogen_treatment constr
_refine_ls_number_parameters 833
_refine_ls_number_reflns 5806
_refine_ls_R_factor_gt 0.0615
_refine_ls_shift/su_max 0.0020
_refine_ls_structure_factor_coef Fsqd
_refine_ls_weighting_details 'w = 1/[\s^2^(Fo^2^) + (0.125P)^2^+0.2381P] where P = (Fo^2^+2Fc^2^)/3'
_refine_ls_weighting_scheme calc
_refine_ls_wR_factor_ref 0.1723
_reflns_number_gt 4617
_reflns_number_total 5806
_reflns_threshold_expression I>2\s(I)
_cod_data_source_file su6022.cif
_cod_data_source_block I
_cod_original_sg_symbol_H-M 'P 21'
_cod_database_code 2202173
_cod_database_fobs_code 2202173

loop_
_symmetry_equiv_pos_as_xyz
x,y,z
-x,1/2+y,-z

loop_
_atom_site_label
_atom_site_fract_x
_atom_site_fract_y
_atom_site_fract_z
_atom_site_U_iso_or_equiv
_atom_site_adp_type
_atom_site_calc_flag
_atom_site_refinement_flags
_atom_site_occupancy
_atom_site_disorder_assembly
_atom_site_disorder_group
_atom_site_type_symbol
O1 0.5512(5) 0.57690(10) 0.2632(5) 0.0790(10) Uani d . 1.00 . . O
O2 0.5421(6) 0.46530(10) 0.6805(6) 0.097(2) Uani d . 1.00 . . O
O3 0.4180(4) 0.42950(10) 0.3037(5) 0.0770(10) Uani d . 1.00 . . O
O4 0.5917(3) 0.40490(10) 0.5038(4) 0.0547(8) Uani d . 1.00 . . O
O5 0.2304(3) 0.34563(9) 0.4055(3) 0.0490(7) Uani d . 1.00 . . O
O6 0.3552(3) 0.33290(9) 0.6051(3) 0.0493(7) Uani d . 1.00 . . O
O7 0.6592(3) 0.63066(9) 0.0787(3) 0.0470(7) Uani d . 1.00 . . O
O8 0.8161(3) 0.60450(10) -0.1142(4) 0.0601(9) Uani d . 1.00 . . O
O9 0.9193(3) 0.69441(9) 0.2119(3) 0.0476(7) Uani d . 1.00 . . O
O10 1.0340(3) 0.68063(9) 0.0209(3) 0.0474(7) Uani d . 1.00 . . O
N11 0.5029(6) 0.5199(2) 0.7985(7) 0.088(2) Uani d . 1.00 . . N
C12 0.6100(7) 0.5596(2) 0.3586(7) 0.0720(10) Uani d . 1.00 . . C
C13 0.7563(8) 0.5571(3) 0.3670(10) 0.105(3) Uani d . 1.00 . . C
C14 0.8099(9) 0.5232(3) 0.4450(10) 0.120(3) Uani d . 1.00 . . C
C15 0.7560(8) 0.5183(3) 0.5870(10) 0.105(3) Uani d . 1.00 . . C
C16 0.6131(6) 0.5231(2) 0.5816(7) 0.072(2) Uani d . 1.00 . . C
C17 0.5464(7) 0.5411(2) 0.4752(8) 0.079(2) Uani d . 1.00 . . C
C18 0.5483(7) 0.5006(2) 0.6913(7) 0.072(2) Uani d . 1.00 . . C
C19 0.5202(8) 0.5633(2) 0.8170(10) 0.093(2) Uani d . 1.00 . . C
C20 0.4029(9) 0.5861(3) 0.7790(10) 0.114(3) Uani d . 1.00 . . C
C21 0.3677(8) 0.6162(3) 0.8560(10) 0.106(3) Uani d . 1.00 . . C
C22 0.4400(10) 0.4984(4) 0.9100(10) 0.137(4) Uani d . 1.00 . . C
C23 0.514(3) 0.4970(8) 1.0410(10) 0.27(2) Uani d . 1.00 . . C
C24 0.652(3) 0.4867(5) 1.035(3) 0.230(10) Uani d . 1.00 . . C
C25 0.3031(5) 0.40690(10) 0.3243(5) 0.0500(10) Uani d . 1.00 . . C
C26 0.3452(4) 0.36800(10) 0.3937(5) 0.0469(9) Uani d . 1.00 . . C
C27 0.4015(4) 0.36850(10) 0.5476(5) 0.0435(9) Uani d . 1.00 . . C
C28 0.5515(4) 0.36920(10) 0.5696(5) 0.0470(9) Uani d . 1.00 . . C
C29 0.2521(4) 0.31800(10) 0.5142(5) 0.0435(9) Uani d . 1.00 . . C
C30 0.1303(5) 0.3156(2) 0.5968(5) 0.0540(10) Uani d . 1.00 . . C
C31 0.0197(5) 0.2975(2) 0.5062(6) 0.0630(10) Uani d . 1.00 . . C
C32 0.0561(5) 0.2581(2) 0.4482(6) 0.0640(10) Uani d . 1.00 . . C
C33 0.1756(5) 0.2614(2) 0.3649(6) 0.0590(10) Uani d . 1.00 . . C
C34 0.2888(5) 0.27880(10) 0.4523(5) 0.0510(10) Uani d . 1.00 . . C
C35 0.2145(6) 0.4290(2) 0.4153(5) 0.0620(10) Uani d . 1.00 . . C
C36 0.2621(9) 0.4600(2) 0.5007(8) 0.093(2) Uani d . 1.00 . . C
C37 0.1890(10) 0.4792(3) 0.5910(10) 0.121(4) Uani d . 1.00 . . C
C38 0.0670(10) 0.4680(3) 0.5986(8) 0.119(4) Uani d . 1.00 . . C
C39 0.0080(10) 0.4382(3) 0.5170(10) 0.120(4) Uani d . 1.00 . . C
C40 0.0881(8) 0.4186(2) 0.4189(7) 0.079(2) Uani d . 1.00 . . C
C41 0.2437(4) 0.40170(10) 0.1735(5) 0.0500(10) Uani d . 1.00 . . C
C42 0.2048(7) 0.4346(2) 0.1001(6) 0.0700(10) Uani d . 1.00 . . C
C43 0.1602(7) 0.4328(2) -0.0371(7) 0.079(2) Uani d . 1.00 . . C
C44 0.1473(6) 0.3977(2) -0.1063(6) 0.0680(10) Uani d . 1.00 . . C
C45 0.1822(6) 0.3646(2) -0.0349(6) 0.0660(10) Uani d . 1.00 . . C
C46 0.2301(5) 0.3661(2) 0.1041(5) 0.0560(10) Uani d . 1.00 . . C
C47 0.5995(4) 0.37090(10) 0.7227(5) 0.0470(9) Uani d . 1.00 . . C
C48 0.7334(5) 0.3729(2) 0.7537(6) 0.0620(10) Uani d . 1.00 . . C
C49 0.7839(6) 0.3773(2) 0.8893(7) 0.071(2) Uani d . 1.00 . . C
C50 0.7043(6) 0.3789(2) 1.0017(6) 0.0670(10) Uani d . 1.00 . . C
C51 0.5736(6) 0.3764(2) 0.9726(6) 0.0680(10) Uani d . 1.00 . . C
C52 0.5208(5) 0.3726(2) 0.8382(5) 0.0530(10) Uani d . 1.00 . . C
C53 0.6103(4) 0.3352(2) 0.4950(5) 0.0490(10) Uani d . 1.00 . . C
C54 0.6633(5) 0.3398(2) 0.3646(5) 0.0610(10) Uani d . 1.00 . . C
C55 0.7108(6) 0.3078(2) 0.2968(7) 0.076(2) Uani d . 1.00 . . C
C56 0.7070(6) 0.2712(2) 0.3516(7) 0.072(2) Uani d . 1.00 . . C
C57 0.6578(5) 0.2665(2) 0.4839(7) 0.0660(10) Uani d . 1.00 . . C
C58 0.6099(5) 0.2982(2) 0.5548(5) 0.0550(10) Uani d . 1.00 . . C
C59 0.7110(4) 0.66520(10) 0.1501(4) 0.0388(8) Uani d . 1.00 . . C
C60 0.8592(4) 0.66150(10) 0.1441(4) 0.0424(9) Uani d . 1.00 . . C
C61 0.9143(4) 0.66070(10) -0.0037(5) 0.0433(9) Uani d . 1.00 . . C
C62 0.9387(4) 0.62040(10) -0.0714(5) 0.0486(10) Uani d . 1.00 . . C
C63 1.0209(4) 0.70870(10) 0.1289(5) 0.0451(9) Uani d . 1.00 . . C
C64 0.9831(5) 0.74850(10) 0.0661(5) 0.0481(10) Uani d . 1.00 . . C
C65 1.0917(5) 0.7665(2) -0.0114(6) 0.0600(10) Uani d . 1.00 . . C
C66 1.2155(6) 0.7685(2) 0.0791(6) 0.0660(10) Uani d . 1.00 . . C
C67 1.2543(5) 0.7285(2) 0.1359(6) 0.0570(10) Uani d . 1.00 . . C
C68 1.1451(5) 0.71070(10) 0.2174(5) 0.0490(10) Uani d . 1.00 . . C
C69 0.6586(4) 0.70130(10) 0.0720(5) 0.0417(9) Uani d . 1.00 . . C
C70 0.6102(5) 0.6995(2) -0.0658(5) 0.0520(10) Uani d . 1.00 . . C
C71 0.5629(6) 0.7326(2) -0.1345(6) 0.0640(10) Uani d . 1.00 . . C
C72 0.5647(5) 0.7683(2) -0.0644(7) 0.0660(10) Uani d . 1.00 . . C
C73 0.6120(5) 0.7702(2) 0.0719(6) 0.0600(10) Uani d . 1.00 . . C
C74 0.6594(5) 0.73710(10) 0.1406(5) 0.0480(10) Uani d . 1.00 . . C
C75 0.6664(4) 0.66480(10) 0.3004(5) 0.0440(9) Uani d . 1.00 . . C
C76 0.5323(5) 0.6656(2) 0.3137(5) 0.0530(10) Uani d . 1.00 . . C
C77 0.4826(5) 0.6629(2) 0.4461(6) 0.0670(10) Uani d . 1.00 . . C
C78 0.5628(6) 0.6591(2) 0.5633(6) 0.0690(10) Uani d . 1.00 . . C
C79 0.6944(6) 0.6589(2) 0.5531(6) 0.0700(10) Uani d . 1.00 . . C
C80 0.7459(5) 0.6615(2) 0.4207(5) 0.0540(10) Uani d . 1.00 . . C
C81 1.0072(4) 0.62360(10) -0.2096(5) 0.0482(10) Uani d . 1.00 . . C
C82 1.0343(6) 0.5888(2) -0.2766(6) 0.0610(10) Uani d . 1.00 . . C
C83 1.0865(7) 0.5893(2) -0.4095(7) 0.072(2) Uani d . 1.00 . . C
C84 1.1097(6) 0.6238(2) -0.4760(6) 0.0660(10) Uani d . 1.00 . . C
C85 1.0846(6) 0.6585(2) -0.4096(6) 0.0640(10) Uani d . 1.00 . . C
C86 1.0320(5) 0.6582(2) -0.2771(5) 0.0570(10) Uani d . 1.00 . . C
C87 1.0143(6) 0.5930(2) 0.0308(5) 0.0600(10) Uani d . 1.00 . . C
C88 0.9625(8) 0.5576(2) 0.0687(10) 0.093(2) Uani d . 1.00 . . C
C89 1.0340(10) 0.5325(3) 0.1610(10) 0.121(4) Uani d . 1.00 . . C
C90 1.1540(10) 0.5424(3) 0.2123(9) 0.116(4) Uani d . 1.00 . . C
C91 1.2065(9) 0.5772(3) 0.1757(9) 0.100(3) Uani d . 1.00 . . C
C92 1.1376(6) 0.6022(2) 0.0849(6) 0.0700(10) Uani d . 1.00 . . C
H3 0.4717 0.4251 0.3683 0.0772 Uiso calc . 1.00 . . H
H4 0.5908 0.4229 0.5607 0.0547 Uiso calc . 1.00 . . H
H7 0.6332 0.6154 0.1370 0.0470 Uiso calc . 1.00 . . H
H8 0.7649 0.6091 -0.0540 0.0601 Uiso calc . 1.00 . . H
H13A 0.7896 0.5801 0.4111 0.1262 Uiso calc . 1.00 . . H
H13B 0.7840 0.5558 0.2733 0.1262 Uiso calc . 1.00 . . H
H14A 0.9004 0.5263 0.4577 0.1435 Uiso calc . 1.00 . . H
H14B 0.7908 0.5003 0.3914 0.1435 Uiso calc . 1.00 . . H
H15A 0.7938 0.5374 0.6494 0.1256 Uiso calc . 1.00 . . H
H15B 0.7773 0.4931 0.6220 0.1256 Uiso calc . 1.00 . . H
H17 0.4552 0.5420 0.4755 0.0942 Uiso calc . 1.00 . . H
H19A 0.5863 0.5717 0.7592 0.1116 Uiso calc . 1.00 . . H
H19B 0.5452 0.5684 0.9129 0.1116 Uiso calc . 1.00 . . H
H20 0.3511 0.5790 0.6975 0.1370 Uiso calc . 1.00 . . H
H21A 0.2916 0.6304 0.8297 0.1269 Uiso calc . 1.00 . . H
H21B 0.4186 0.6235 0.9383 0.1269 Uiso calc . 1.00 . . H
H22A 0.4231 0.4726 0.8782 0.1641 Uiso calc . 1.00 . . H
H22B 0.3604 0.5110 0.9261 0.1641 Uiso calc . 1.00 . . H
H23A 0.4780 0.4777 1.0985 0.3350 Uiso calc . 1.00 . . H
H23B 0.5110 0.5215 1.0847 0.3350 Uiso calc . 1.00 . . H
H24A 0.6953 0.4889 1.1258 0.2871 Uiso calc . 1.00 . . H
H24B 0.6929 0.5042 0.9723 0.2871 Uiso calc . 1.00 . . H
H24C 0.6618 0.4608 1.0013 0.2871 Uiso calc . 1.00 . . H
H26 0.4022 0.3547 0.3358 0.0562 Uiso calc . 1.00 . . H
H27 0.3666 0.3900 0.5957 0.0522 Uiso calc . 1.00 . . H
H30A 0.1065 0.3411 0.6243 0.0644 Uiso calc . 1.00 . . H
H30B 0.1473 0.3000 0.6783 0.0644 Uiso calc . 1.00 . . H
H31A -0.0026 0.3145 0.4300 0.0750 Uiso calc . 1.00 . . H
H31B -0.0523 0.2943 0.5622 0.0750 Uiso calc . 1.00 . . H
H32A -0.0131 0.2486 0.3883 0.0767 Uiso calc . 1.00 . . H
H32B 0.0726 0.2404 0.5240 0.0767 Uiso calc . 1.00 . . H
H33A 0.1567 0.2777 0.2855 0.0712 Uiso calc . 1.00 . . H
H33B 0.1987 0.2362 0.3341 0.0712 Uiso calc . 1.00 . . H
H34A 0.3590 0.2824 0.3941 0.0616 Uiso calc . 1.00 . . H
H34B 0.3135 0.2614 0.5268 0.0616 Uiso calc . 1.00 . . H
H36 0.3494 0.4676 0.4950 0.1115 Uiso calc . 1.00 . . H
H37 0.2233 0.5001 0.6465 0.1447 Uiso calc . 1.00 . . H
H38 0.0160 0.4810 0.6641 0.1434 Uiso calc . 1.00 . . H
H39 -0.0798 0.4313 0.5248 0.1435 Uiso calc . 1.00 . . H
H40 0.0531 0.3988 0.3581 0.0950 Uiso calc . 1.00 . . H
H42 0.2092 0.4592 0.1462 0.0839 Uiso calc . 1.00 . . H
H43 0.1377 0.4561 -0.0861 0.0948 Uiso calc . 1.00 . . H
H44 0.1148 0.3965 -0.2016 0.0813 Uiso calc . 1.00 . . H
H45 0.1736 0.3401 -0.0810 0.0793 Uiso calc . 1.00 . . H
H46 0.2538 0.3428 0.1524 0.0678 Uiso calc . 1.00 . . H
H48 0.7900 0.3711 0.6790 0.0741 Uiso calc . 1.00 . . H
H49 0.8746 0.3793 0.9067 0.0848 Uiso calc . 1.00 . . H
H50 0.7394 0.3817 1.0956 0.0803 Uiso calc . 1.00 . . H
H51 0.5180 0.3774 1.0484 0.0819 Uiso calc . 1.00 . . H
H52 0.4299 0.3711 0.8224 0.0637 Uiso calc . 1.00 . . H
H54 0.6666 0.3649 0.3227 0.0725 Uiso calc . 1.00 . . H
H55 0.7476 0.3115 0.2086 0.0913 Uiso calc . 1.00 . . H
H56 0.7370 0.2494 0.3011 0.0868 Uiso calc . 1.00 . . H
H57 0.6570 0.2413 0.5258 0.0795 Uiso calc . 1.00 . . H
H58 0.5768 0.2946 0.6448 0.0657 Uiso calc . 1.00 . . H
H60 0.8865 0.6386 0.1936 0.0509 Uiso calc . 1.00 . . H
H61 0.8600 0.6756 -0.0667 0.0519 Uiso calc . 1.00 . . H
H64A 0.9616 0.7655 0.1400 0.0576 Uiso calc . 1.00 . . H
H64B 0.9104 0.7452 0.0020 0.0576 Uiso calc . 1.00 . . H
H65A 1.0676 0.7922 -0.0395 0.0722 Uiso calc . 1.00 . . H
H65B 1.1056 0.7512 -0.0924 0.0722 Uiso calc . 1.00 . . H
H66A 1.2041 0.7856 0.1558 0.0792 Uiso calc . 1.00 . . H
H66B 1.2819 0.7782 0.0242 0.0792 Uiso calc . 1.00 . . H
H67A 1.3292 0.7309 0.1973 0.0680 Uiso calc . 1.00 . . H
H67B 1.2721 0.7118 0.0597 0.0680 Uiso calc . 1.00 . . H
H68A 1.1326 0.7262 0.2980 0.0588 Uiso calc . 1.00 . . H
H68B 1.1691 0.6851 0.2462 0.0588 Uiso calc . 1.00 . . H
H70 0.6094 0.6753 -0.1143 0.0622 Uiso calc . 1.00 . . H
H71 0.5290 0.7309 -0.2293 0.0769 Uiso calc . 1.00 . . H
H72 0.5334 0.7911 -0.1114 0.0789 Uiso calc . 1.00 . . H
H73 0.6125 0.7944 0.1204 0.0720 Uiso calc . 1.00 . . H
H74 0.6928 0.7389 0.2354 0.0577 Uiso calc . 1.00 . . H
H76 0.4756 0.6680 0.2323 0.0638 Uiso calc . 1.00 . . H
H77 0.3921 0.6638 0.4546 0.0797 Uiso calc . 1.00 . . H
H78 0.5279 0.6565 0.6529 0.0828 Uiso calc . 1.00 . . H
H79 0.7499 0.6570 0.6356 0.0841 Uiso calc . 1.00 . . H
H80 0.8366 0.6609 0.4139 0.0651 Uiso calc . 1.00 . . H
H82 1.0173 0.5646 -0.2324 0.0736 Uiso calc . 1.00 . . H
H83 1.1061 0.5653 -0.4539 0.0868 Uiso calc . 1.00 . . H
H84 1.1428 0.6239 -0.5670 0.0795 Uiso calc . 1.00 . . H
H85 1.1030 0.6825 -0.4535 0.0765 Uiso calc . 1.00 . . H
H86 1.0129 0.6822 -0.2332 0.0679 Uiso calc . 1.00 . . H
H88 0.8788 0.5503 0.0327 0.1121 Uiso calc . 1.00 . . H
H89 0.9986 0.5082 0.1867 0.1455 Uiso calc . 1.00 . . H
H90 1.2011 0.5252 0.2743 0.1396 Uiso calc . 1.00 . . H
H91 1.2902 0.5843 0.2123 0.1202 Uiso calc . 1.00 . . H
H92 1.1755 0.6261 0.0589 0.0843 Uiso calc . 1.00 . . H

loop_
_atom_site_aniso_label
_atom_site_aniso_U_11
_atom_site_aniso_U_22
_atom_site_aniso_U_33
_atom_site_aniso_U_12
_atom_site_aniso_U_13
_atom_site_aniso_U_23
O1 0.099(3) 0.055(2) 0.085(3) -0.005(2) 0.011(2) 0.015(2)
O2 0.147(5) 0.055(3) 0.089(3) -0.014(3) 0.011(3) -0.004(2)
O3 0.082(3) 0.071(2) 0.075(2) -0.033(2) -0.018(2) 0.035(2)
O4 0.060(2) 0.049(2) 0.055(2) -0.015(2) 0.007(2) 0.0090(10)
O5 0.046(2) 0.044(2) 0.056(2) -0.0070(10) -0.0020(10) 0.0100(10)
O6 0.052(2) 0.044(2) 0.051(2) -0.0100(10) 0.0010(10) 0.0100(10)
O7 0.053(2) 0.040(2) 0.048(2) -0.0060(10) 0.0060(10) 0.0000(10)
O8 0.055(2) 0.056(2) 0.070(2) -0.011(2) 0.013(2) -0.022(2)
O9 0.050(2) 0.049(2) 0.044(2) -0.0120(10) 0.0090(10) -0.0040(10)
O10 0.045(2) 0.045(2) 0.053(2) -0.0040(10) 0.0070(10) -0.0050(10)
N11 0.106(4) 0.078(4) 0.083(4) -0.026(3) 0.020(3) -0.008(3)
C12 0.088(4) 0.050(3) 0.079(4) 0.006(3) 0.010(3) 0.011(3)
C13 0.094(5) 0.090(5) 0.137(7) 0.016(4) 0.048(5) 0.029(5)
C14 0.100(6) 0.119(7) 0.144(8) 0.021(5) 0.026(5) 0.050(6)
C15 0.082(5) 0.112(6) 0.121(6) 0.005(4) 0.003(4) 0.033(5)
C16 0.080(4) 0.065(3) 0.072(4) -0.009(3) 0.006(3) 0.008(3)
C17 0.083(4) 0.068(4) 0.086(4) -0.003(3) 0.011(3) 0.010(3)
C18 0.089(4) 0.044(3) 0.081(4) -0.014(3) -0.001(3) 0.001(3)
C19 0.087(4) 0.074(4) 0.118(6) -0.010(3) -0.004(4) -0.025(4)
C20 0.085(5) 0.121(7) 0.135(8) 0.010(5) -0.009(5) -0.017(6)
C21 0.075(4) 0.102(6) 0.142(8) -0.009(4) 0.026(4) -0.003(6)
C22 0.200(10) 0.127(8) 0.091(6) -0.074(8) 0.050(7) -0.017(5)
C23 0.47(4) 0.26(3) 0.081(7) -0.23(3) -0.030(10) 0.040(10)
C24 0.33(3) 0.103(9) 0.24(2) -0.050(10) -0.13(2) 0.030(10)
C25 0.060(3) 0.036(2) 0.053(3) -0.009(2) 0.005(2) 0.008(2)
C26 0.050(2) 0.038(2) 0.053(2) -0.006(2) 0.002(2) 0.002(2)
C27 0.047(2) 0.036(2) 0.048(2) -0.004(2) 0.006(2) 0.003(2)
C28 0.046(2) 0.044(2) 0.051(2) -0.007(2) 0.007(2) 0.003(2)
C29 0.044(2) 0.045(2) 0.042(2) -0.002(2) 0.004(2) 0.005(2)
C30 0.053(3) 0.058(3) 0.051(3) -0.007(2) 0.013(2) -0.001(2)
C31 0.050(3) 0.062(3) 0.076(3) -0.011(2) 0.008(2) 0.003(3)
C32 0.061(3) 0.054(3) 0.076(4) -0.015(2) -0.002(3) 0.001(3)
C33 0.070(3) 0.050(3) 0.058(3) -0.002(2) -0.002(2) -0.003(2)
C34 0.061(3) 0.041(2) 0.052(3) 0.003(2) 0.004(2) 0.002(2)
C35 0.089(4) 0.048(3) 0.049(3) 0.016(3) 0.000(2) 0.005(2)
C36 0.141(7) 0.061(4) 0.073(4) 0.034(4) -0.026(4) -0.016(3)
C37 0.156(9) 0.093(6) 0.109(7) 0.061(7) -0.036(7) -0.033(5)
C38 0.190(10) 0.110(7) 0.059(4) 0.085(7) 0.005(5) -0.014(4)
C39 0.144(8) 0.114(7) 0.107(6) 0.066(6) 0.048(6) 0.035(6)
C40 0.098(5) 0.065(4) 0.077(4) 0.026(3) 0.021(3) 0.005(3)
C41 0.048(2) 0.048(2) 0.053(2) -0.002(2) 0.002(2) 0.004(2)
C42 0.095(4) 0.049(3) 0.065(3) 0.004(3) -0.008(3) 0.008(3)
C43 0.106(5) 0.074(4) 0.056(3) 0.013(3) -0.007(3) 0.014(3)
C44 0.070(3) 0.081(4) 0.051(3) 0.007(3) -0.007(2) 0.004(3)
C45 0.070(3) 0.066(3) 0.062(3) 0.006(3) -0.002(2) -0.010(3)
C46 0.065(3) 0.051(3) 0.054(3) 0.004(2) 0.001(2) 0.002(2)
C47 0.052(2) 0.043(2) 0.045(2) -0.008(2) 0.002(2) 0.002(2)
C48 0.060(3) 0.073(3) 0.052(3) -0.005(3) 0.000(2) -0.001(2)
C49 0.058(3) 0.087(4) 0.066(3) -0.009(3) -0.006(3) 0.004(3)
C50 0.084(4) 0.071(4) 0.044(3) -0.015(3) -0.007(2) 0.001(2)
C51 0.084(4) 0.070(4) 0.051(3) -0.015(3) 0.008(3) 0.002(2)
C52 0.063(3) 0.057(3) 0.040(2) -0.012(2) 0.010(2) -0.003(2)
C53 0.045(2) 0.059(3) 0.042(2) 0.003(2) -0.003(2) -0.005(2)
C54 0.062(3) 0.071(3) 0.048(3) 0.009(2) 0.007(2) 0.001(2)
C55 0.068(3) 0.102(5) 0.059(3) 0.007(3) 0.006(3) -0.009(3)
C56 0.060(3) 0.081(4) 0.075(4) 0.014(3) -0.005(3) -0.029(3)
C57 0.055(3) 0.057(3) 0.084(4) 0.010(2) -0.014(3) -0.010(3)
C58 0.050(2) 0.061(3) 0.053(3) 0.004(2) -0.002(2) -0.003(2)
C59 0.045(2) 0.032(2) 0.039(2) -0.002(2) 0.001(2) 0.002(2)
C60 0.048(2) 0.035(2) 0.043(2) 0.000(2) 0.002(2) -0.001(2)
C61 0.043(2) 0.041(2) 0.047(2) 0.001(2) 0.002(2) -0.001(2)
C62 0.050(2) 0.043(2) 0.053(3) 0.000(2) 0.006(2) -0.002(2)
C63 0.047(2) 0.040(2) 0.050(2) -0.006(2) 0.010(2) 0.003(2)
C64 0.052(2) 0.044(2) 0.048(2) -0.001(2) 0.006(2) 0.001(2)
C65 0.063(3) 0.049(3) 0.070(3) -0.007(2) 0.014(2) 0.013(2)
C66 0.067(3) 0.057(3) 0.074(3) -0.016(3) 0.011(3) 0.011(3)
C67 0.045(2) 0.064(3) 0.060(3) -0.004(2) 0.004(2) 0.002(2)
C68 0.052(2) 0.049(2) 0.046(2) -0.002(2) 0.003(2) 0.004(2)
C69 0.040(2) 0.038(2) 0.048(2) 0.000(2) 0.009(2) 0.004(2)
C70 0.055(3) 0.052(3) 0.050(2) 0.004(2) 0.006(2) 0.004(2)
C71 0.071(3) 0.068(3) 0.052(3) 0.004(3) -0.001(2) 0.017(3)
C72 0.067(3) 0.053(3) 0.079(4) 0.009(2) 0.014(3) 0.022(3)
C73 0.058(3) 0.043(3) 0.081(4) 0.004(2) 0.016(2) 0.003(2)
C74 0.053(2) 0.036(2) 0.056(3) 0.000(2) 0.009(2) -0.002(2)
C75 0.044(2) 0.035(2) 0.053(2) -0.006(2) 0.005(2) 0.001(2)
C76 0.055(3) 0.053(3) 0.052(2) 0.000(2) 0.010(2) 0.000(2)
C77 0.065(3) 0.062(3) 0.076(4) -0.011(3) 0.029(3) -0.007(3)
C78 0.083(4) 0.068(3) 0.058(3) -0.018(3) 0.020(3) -0.003(3)
C79 0.087(4) 0.076(4) 0.046(3) -0.016(3) 0.000(2) 0.004(3)
C80 0.062(3) 0.054(3) 0.048(2) -0.011(2) 0.006(2) 0.004(2)
C81 0.047(2) 0.048(2) 0.050(2) 0.003(2) 0.002(2) -0.005(2)
C82 0.074(3) 0.049(3) 0.061(3) 0.002(2) 0.009(2) -0.012(2)
C83 0.087(4) 0.063(3) 0.069(4) 0.010(3) 0.016(3) -0.014(3)
C84 0.072(3) 0.074(4) 0.054(3) 0.012(3) 0.012(2) -0.005(3)
C85 0.078(3) 0.058(3) 0.056(3) 0.007(3) 0.012(2) 0.007(2)
C86 0.074(3) 0.048(3) 0.049(3) 0.010(2) 0.012(2) -0.002(2)
C87 0.080(4) 0.047(3) 0.055(3) 0.016(2) 0.020(3) 0.003(2)
C88 0.111(5) 0.049(3) 0.124(6) 0.017(3) 0.045(5) 0.023(4)
C89 0.161(9) 0.072(5) 0.139(8) 0.048(6) 0.078(7) 0.051(5)
C90 0.166(10) 0.106(7) 0.080(5) 0.078(7) 0.027(6) 0.021(5)
C91 0.118(6) 0.096(6) 0.084(5) 0.055(5) -0.014(4) -0.016(4)
C92 0.081(4) 0.072(4) 0.057(3) 0.027(3) -0.001(3) -0.002(3)

loop_
_atom_type_symbol
_atom_type_description
_atom_type_scat_dispersion_real
_atom_type_scat_dispersion_imag
_atom_type_scat_source
C C 0.018 0.009
;International Tables for Crystallography
(1992, Vol. C, Tables 4.2.6.8 and 6.1.1.4)
;
H H 0.000 0.000
;International Tables for Crystallography
(1992, Vol. C, Table 6.1.1.4)
;
N N 0.031 0.018
;International Tables for Crystallography
(1992, Vol. C, Tables 4.2.6.8 and 6.1.1.4)
;
O O 0.049 0.032
;International Tables for Crystallography
(1992, Vol. C, Tables 4.2.6.8 and 6.1.1.4)
;

loop_
_geom_angle_atom_site_label_1
_geom_angle_atom_site_label_2
_geom_angle_atom_site_label_3
_geom_angle
_geom_angle_publ_flag
C25 O3 H3 109.5 no
C28 O4 H4 109.5 no
C26 O5 C29 108.6(3) ?
C27 O6 C29 109.3(3) ?
C59 O7 H7 109.5 no
C62 O8 H8 109.5 no
C60 O9 C63 109.8(3) ?
C61 O10 C63 108.9(3) ?
C18 N11 C19 122.6(6) ?
C18 N11 C22 119.6(7) ?
C19 N11 C22 117.7(7) ?
O1 C12 C13 121.4(7) ?
O1 C12 C17 123.0(6) ?
C13 C12 C17 115.5(6) ?
C12 C13 C14 114.6(7) ?
C12 C13 H13A 108.2 no
C12 C13 H13B 108.3 no
C14 C13 H13A 108.0 no
C14 C13 H13B 108.1 no
H13A C13 H13B 109.5 no
C13 C14 C15 113.2(9) ?
C13 C14 H14A 108.7 no
C13 C14 H14B 108.5 no
C15 C14 H14A 108.6 no
C15 C14 H14B 108.4 no
H14A C14 H14B 109.5 no
C14 C15 C16 112.2(7) ?
C14 C15 H15A 108.7 no
C14 C15 H15B 108.8 no
C16 C15 H15A 108.8 no
C16 C15 H15B 108.9 no
H15A C15 H15B 109.4 no
C15 C16 C17 123.1(7) ?
C15 C16 C18 114.1(6) ?
C17 C16 C18 122.0(6) ?
C12 C17 C16 122.2(6) ?
C12 C17 H17 118.9 no
C16 C17 H17 119.0 no
O2 C18 N11 122.9(6) ?
O2 C18 C16 118.7(6) ?
N11 C18 C16 118.3(5) ?
N11 C19 C20 113.7(7) yes
N11 C19 H19A 108.5 no
N11 C19 H19B 108.5 no
C20 C19 H19A 108.3 no
C20 C19 H19B 108.3 no
H19A C19 H19B 109.4 no
C19 C20 C21 121.6(9) yes
C19 C20 H20 119.1 no
C21 C20 H20 119.2 no
C20 C21 H21A 120.0 no
C20 C21 H21B 120.1 no
H21A C21 H21B 119.9 no
N11 C22 C23 113.0(10) ?
N11 C22 H22A 108.5 no
N11 C22 H22B 108.3 no
C23 C22 H22A 109.1 no
C23 C22 H22B 107.7 no
H22A C22 H22B 109.4 no
C22 C23 C24 116.0(10) ?
C22 C23 H23A 108.4 no
C22 C23 H23B 109.1 no
C24 C23 H23A 105.6 no
C24 C23 H23B 106.6 no
H23A C23 H23B 110.5 no
C23 C24 H24A 110.4 no
C23 C24 H24B 109.8 no
C23 C24 H24C 110.9 no
H24A C24 H24B 108.2 no
H24A C24 H24C 109.0 no
H24B C24 H24C 108.6 no
O3 C25 C26 107.8(4) ?
O3 C25 C35 110.2(4) ?
O3 C25 C41 103.0(4) ?
C26 C25 C35 111.0(4) ?
C26 C25 C41 112.9(4) ?
C35 C25 C41 111.6(4) ?
O5 C26 C25 106.3(3) ?
O5 C26 C27 101.8(3) ?
O5 C26 H26 109.8 no
C25 C26 C27 118.6(4) ?
C25 C26 H26 109.9 no
C27 C26 H26 109.8 no
O6 C27 C26 103.6(3) ?
O6 C27 C28 108.5(3) ?
O6 C27 H27 109.3 no
C26 C27 C28 116.6(4) ?
C26 C27 H27 109.3 no
C28 C27 H27 109.3 no
O4 C28 C27 105.4(3) ?
O4 C28 C47 107.3(4) ?
O4 C28 C53 108.3(4) ?
C27 C28 C47 113.6(4) ?
C27 C28 C53 110.7(4) ?
C47 C28 C53 111.2(4) ?
O5 C29 O6 106.5(3) ?
O5 C29 C30 108.0(4) ?
O5 C29 C34 110.0(4) ?
O6 C29 C30 108.8(4) ?
O6 C29 C34 110.7(4) ?
C30 C29 C34 112.6(4) ?
C29 C30 C31 110.5(4) ?
C29 C30 H30A 109.2 no
C29 C30 H30B 109.2 no
C31 C30 H30A 109.2 no
C31 C30 H30B 109.3 no
H30A C30 H30B 109.5 no
C30 C31 C32 111.8(4) ?
C30 C31 H31A 108.9 no
C30 C31 H31B 108.8 no
C32 C31 H31A 109.0 no
C32 C31 H31B 108.9 no
H31A C31 H31B 109.5 no
C31 C32 C33 110.6(4) ?
C31 C32 H32A 109.2 no
C31 C32 H32B 109.2 no
C33 C32 H32A 109.2 no
C33 C32 H32B 109.2 no
H32A C32 H32B 109.5 no
C32 C33 C34 112.1(4) ?
C32 C33 H33A 108.8 no
C32 C33 H33B 108.7 no
C34 C33 H33A 108.9 no
C34 C33 H33B 108.8 no
H33A C33 H33B 109.5 no
C29 C34 C33 110.6(4) ?
C29 C34 H34A 109.2 no
C29 C34 H34B 109.2 no
C33 C34 H34A 109.2 no
C33 C34 H34B 109.2 no
H34A C34 H34B 109.4 no
C25 C35 C36 120.3(6) ?
C25 C35 C40 120.3(5) ?
C36 C35 C40 119.4(6) ?
C35 C36 C37 122.8(9) ?
C35 C36 H36 118.7 no
C37 C36 H36 118.6 no
C36 C37 C38 117.8(9) ?
C36 C37 H37 120.9 no
C38 C37 H37 121.3 no
C37 C38 C39 124.0(10) ?
C37 C38 H38 117.8 no
C39 C38 H38 117.7 no
C38 C39 C40 116.0(10) ?
C38 C39 H39 121.9 no
C40 C39 H39 121.7 no
C35 C40 C39 119.0(7) ?
C35 C40 H40 120.5 no
C39 C40 H40 120.5 no
C25 C41 C42 117.9(4) ?
C25 C41 C46 124.6(4) ?
C42 C41 C46 117.4(5) ?
C41 C42 C43 121.4(5) ?
C41 C42 H42 119.3 no
C43 C42 H42 119.3 no
C42 C43 C44 121.2(6) ?
C42 C43 H43 119.4 no
C44 C43 H43 119.4 no
C43 C44 C45 118.4(5) ?
C43 C44 H44 120.8 no
C45 C44 H44 120.8 no
C44 C45 C46 120.9(6) ?
C44 C45 H45 119.5 no
C46 C45 H45 119.6 no
C41 C46 C45 120.6(5) ?
C41 C46 H46 119.7 no
C45 C46 H46 119.8 no
C28 C47 C48 118.0(4) ?
C28 C47 C52 125.3(4) ?
C48 C47 C52 116.6(4) ?
C47 C48 C49 121.4(5) ?
C47 C48 H48 119.2 no
C49 C48 H48 119.3 no
C48 C49 C50 121.0(5) ?
C48 C49 H49 119.5 no
C50 C49 H49 119.5 no
C49 C50 C51 118.0(5) ?
C49 C50 H50 121.0 no
C51 C50 H50 121.1 no
C50 C51 C52 122.2(5) ?
C50 C51 H51 118.9 no
C52 C51 H51 118.9 no
C47 C52 C51 120.9(5) ?
C47 C52 H52 119.5 no
C51 C52 H52 119.6 no
C28 C53 C54 121.5(5) ?
C28 C53 C58 120.0(4) ?
C54 C53 C58 118.5(5) ?
C53 C54 C55 119.8(5) ?
C53 C54 H54 120.1 no
C55 C54 H54 120.1 no
C54 C55 C56 122.4(6) ?
C54 C55 H55 118.8 no
C56 C55 H55 118.8 no
C55 C56 C57 118.2(6) ?
C55 C56 H56 121.0 no
C57 C56 H56 120.9 no
C56 C57 C58 120.6(6) ?
C56 C57 H57 119.8 no
C58 C57 H57 119.6 no
C53 C58 C57 120.5(5) ?
C53 C58 H58 119.8 no
C57 C58 H58 119.8 no
O7 C59 C60 104.9(3) ?
O7 C59 C69 108.8(3) ?
O7 C59 C75 107.8(3) ?
C60 C59 C69 112.1(3) ?
C60 C59 C75 112.9(3) ?
C69 C59 C75 110.1(3) ?
O9 C60 C59 109.1(3) ?
O9 C60 C61 104.4(3) ?
O9 C60 H60 108.6 no
C59 C60 C61 117.1(3) ?
C59 C60 H60 108.7 no
C61 C60 H60 108.7 no
O10 C61 C60 102.0(3) ?
O10 C61 C62 109.4(3) ?
O10 C61 H61 108.9 no
C60 C61 C62 118.1(4) ?
C60 C61 H61 109.0 no
C62 C61 H61 109.0 no
O8 C62 C61 107.1(4) ?
O8 C62 C81 103.6(4) ?
O8 C62 C87 111.2(4) ?
C61 C62 C81 112.8(4) ?
C61 C62 C87 111.9(4) ?
C81 C62 C87 109.8(4) ?
O9 C63 O10 105.6(3) ?
O9 C63 C64 109.7(4) ?
O9 C63 C68 110.0(4) ?
O10 C63 C64 110.8(4) ?
O10 C63 C68 108.6(4) ?
C64 C63 C68 111.9(4) ?
C63 C64 C65 111.8(4) ?
C63 C64 H64A 108.9 no
C63 C64 H64B 108.9 no
C65 C64 H64A 108.9 no
C65 C64 H64B 108.9 no
H64A C64 H64B 109.4 no
C64 C65 C66 112.1(5) ?
C64 C65 H65A 108.9 no
C64 C65 H65B 108.8 no
C66 C65 H65A 108.8 no
C66 C65 H65B 108.8 no
H65A C65 H65B 109.5 no
C65 C66 C67 111.3(5) ?
C65 C66 H66A 109.0 no
C65 C66 H66B 109.0 no
C67 C66 H66A 109.0 no
C67 C66 H66B 109.0 no
H66A C66 H66B 109.5 no
C66 C67 C68 110.4(4) ?
C66 C67 H67A 109.2 no
C66 C67 H67B 109.2 no
C68 C67 H67A 109.2 no
C68 C67 H67B 109.2 no
H67A C67 H67B 109.5 no
C63 C68 C67 111.8(4) ?
C63 C68 H68A 108.9 no
C63 C68 H68B 108.9 no
C67 C68 H68A 108.9 no
C67 C68 H68B 108.9 no
H68A C68 H68B 109.5 no
C59 C69 C70 121.7(4) ?
C59 C69 C74 119.7(4) ?
C70 C69 C74 118.6(4) ?
C69 C70 C71 120.8(5) ?
C69 C70 H70 119.6 no
C71 C70 H70 119.6 no
C70 C71 C72 120.0(5) ?
C70 C71 H71 120.0 no
C72 C71 H71 120.0 no
C71 C72 C73 119.5(5) ?
C71 C72 H72 120.3 no
C73 C72 H72 120.2 no
C72 C73 C74 120.5(5) ?
C72 C73 H73 119.8 no
C74 C73 H73 119.7 no
C69 C74 C73 120.7(5) ?
C69 C74 H74 119.6 no
C73 C74 H74 119.7 no
C59 C75 C76 116.1(4) ?
C59 C75 C80 125.4(4) ?
C76 C75 C80 118.4(4) ?
C75 C76 C77 120.2(4) ?
C75 C76 H76 119.9 no
C77 C76 H76 119.9 no
C76 C77 C78 120.4(5) ?
C76 C77 H77 119.8 no
C78 C77 H77 119.8 no
C77 C78 C79 120.5(5) ?
C77 C78 H78 119.8 no
C79 C78 H78 119.7 no
C78 C79 C80 119.8(5) ?
C78 C79 H79 120.1 no
C80 C79 H79 120.1 no
C75 C80 C79 120.7(5) ?
C75 C80 H80 119.7 no
C79 C80 H80 119.6 no
C62 C81 C82 116.6(4) ?
C62 C81 C86 124.6(4) ?
C82 C81 C86 118.5(5) ?
C81 C82 C83 120.0(5) ?
C81 C82 H82 120.0 no
C83 C82 H82 120.0 no
C82 C83 C84 120.8(6) ?
C82 C83 H83 119.6 no
C84 C83 H83 119.6 no
C83 C84 C85 119.4(5) ?
C83 C84 H84 120.3 no
C85 C84 H84 120.3 no
C84 C85 C86 120.0(5) ?
C84 C85 H85 120.0 no
C86 C85 H85 120.0 no
C81 C86 C85 121.1(5) ?
C81 C86 H86 119.5 no
C85 C86 H86 119.4 no
C62 C87 C88 120.6(5) ?
C62 C87 C92 121.5(5) ?
C88 C87 C92 117.9(6) ?
C87 C88 C89 119.8(8) ?
C87 C88 H88 120.0 no
C89 C88 H88 120.2 no
C88 C89 C90 120.8(9) ?
C88 C89 H89 119.7 no
C90 C89 H89 119.4 no
C89 C90 C91 120.1(10) ?
C89 C90 H90 120.1 no
C91 C90 H90 119.8 no
C90 C91 C92 119.8(9) ?
C90 C91 H91 120.2 no
C92 C91 H91 120.0 no
C87 C92 C91 121.5(6) ?
C87 C92 H92 119.2 no
C91 C92 H92 119.3 no

loop_
_geom_bond_atom_site_label_1
_geom_bond_atom_site_label_2
_geom_bond_site_symmetry_1
_geom_bond_site_symmetry_2
_geom_bond_distance
_geom_bond_publ_flag
O1 C12 . . 1.218(8) yes
O2 C18 . . 1.216(7) yes
O3 C25 . . 1.447(7) ?
O3 H3 . . 0.820 no
O4 C28 . . 1.449(6) ?
O4 H4 . . 0.820 no
O5 C26 . . 1.431(5) ?
O5 C29 . . 1.413(5) ?
O6 C27 . . 1.434(5) ?
O6 C29 . . 1.433(5) ?
O7 C59 . . 1.454(5) ?
O7 H7 . . 0.820 no
O8 C62 . . 1.425(6) ?
O8 H8 . . 0.820 no
O9 C60 . . 1.428(5) ?
O9 C63 . . 1.442(6) ?
O10 C61 . . 1.429(5) ?
O10 C63 . . 1.422(6) ?
N11 C18 . . 1.328(9) yes
N11 C19 . . 1.507(10) yes
N11 C22 . . 1.480(10) ?
C12 C13 . . 1.520(10) ?
C12 C17 . . 1.470(10) yes
C13 C14 . . 1.480(10) ?
C13 H13A . . 0.950 no
C13 H13B . . 0.950 no
C14 C15 . . 1.50(2) ?
C14 H14A . . 0.949 no
C14 H14B . . 0.951 no
C15 C16 . . 1.490(10) ?
C15 H15A . . 0.951 no
C15 H15B . . 0.950 no
C16 C17 . . 1.344(10) yes
C16 C18 . . 1.490(9) yes
C17 H17 . . 0.950 no
C19 C20 . . 1.480(10) yes
C19 H19A . . 0.950 no
C19 H19B . . 0.951 no
C20 C21 . . 1.33(2) yes
C20 H20 . . 0.949 no
C21 H21A . . 0.951 no
C21 H21B . . 0.950 no
C22 C23 . . 1.43(2) ?
C22 H22A . . 0.949 no
C22 H22B . . 0.951 no
C23 C24 . . 1.49(4) ?
C23 H23A . . 0.949 no
C23 H23B . . 0.939 no
C24 H24A . . 0.955 no
C24 H24B . . 0.960 no
C24 H24C . . 0.951 no
C25 C26 . . 1.539(6) ?
C25 C35 . . 1.507(8) ?
C25 C41 . . 1.540(7) ?
C26 C27 . . 1.546(6) ?
C26 H26 . . 0.950 no
C27 C28 . . 1.562(6) ?
C27 H27 . . 0.950 no
C28 C47 . . 1.513(6) ?
C28 C53 . . 1.513(7) ?
C29 C30 . . 1.532(7) ?
C29 C34 . . 1.525(6) ?
C30 C31 . . 1.528(7) ?
C30 H30A . . 0.950 no
C30 H30B . . 0.950 no
C31 C32 . . 1.516(8) ?
C31 H31A . . 0.949 no
C31 H31B . . 0.951 no
C32 C33 . . 1.516(8) ?
C32 H32A . . 0.950 no
C32 H32B . . 0.950 no
C33 C34 . . 1.523(7) ?
C33 H33A . . 0.950 no
C33 H33B . . 0.951 no
C34 H34A . . 0.950 no
C34 H34B . . 0.950 no
C35 C36 . . 1.409(9) ?
C35 C40 . . 1.370(10) ?
C36 C37 . . 1.350(10) ?
C36 H36 . . 0.950 no
C37 C38 . . 1.33(2) ?
C37 H37 . . 0.949 no
C38 C39 . . 1.40(2) ?
C38 H38 . . 0.951 no
C39 C40 . . 1.450(10) ?
C39 H39 . . 0.950 no
C40 H40 . . 0.951 no
C41 C42 . . 1.377(7) ?
C41 C46 . . 1.389(7) ?
C42 C43 . . 1.362(9) ?
C42 H42 . . 0.950 no
C43 C44 . . 1.375(10) ?
C43 H43 . . 0.950 no
C44 C45 . . 1.361(9) ?
C44 H44 . . 0.950 no
C45 C46 . . 1.387(8) ?
C45 H45 . . 0.950 no
C46 H46 . . 0.950 no
C47 C48 . . 1.410(7) ?
C47 C52 . . 1.409(7) ?
C48 C49 . . 1.373(8) ?
C48 H48 . . 0.950 no
C49 C50 . . 1.392(9) ?
C49 H49 . . 0.950 no
C50 C51 . . 1.375(9) ?
C50 H50 . . 0.950 no
C51 C52 . . 1.369(7) ?
C51 H51 . . 0.950 no
C52 H52 . . 0.951 no
C53 C54 . . 1.396(7) ?
C53 C58 . . 1.394(7) ?
C54 C55 . . 1.379(9) ?
C54 H54 . . 0.950 no
C55 C56 . . 1.360(10) ?
C55 H55 . . 0.951 no
C56 C57 . . 1.396(9) ?
C56 H56 . . 0.950 no
C57 C58 . . 1.387(8) ?
C57 H57 . . 0.950 no
C58 H58 . . 0.949 no
C59 C60 . . 1.552(6) ?
C59 C69 . . 1.527(6) ?
C59 C75 . . 1.529(6) ?
C60 C61 . . 1.550(6) ?
C60 H60 . . 0.950 no
C61 C62 . . 1.551(7) ?
C61 H61 . . 0.950 no
C62 C81 . . 1.536(7) ?
C62 C87 . . 1.537(7) ?
C63 C64 . . 1.531(6) ?
C63 C68 . . 1.502(6) ?
C64 C65 . . 1.517(7) ?
C64 H64A . . 0.950 no
C64 H64B . . 0.950 no
C65 C66 . . 1.508(8) ?
C65 H65A . . 0.950 no
C65 H65B . . 0.950 no
C66 C67 . . 1.521(8) ?
C66 H66A . . 0.950 no
C66 H66B . . 0.950 no
C67 C68 . . 1.538(7) ?
C67 H67A . . 0.950 no
C67 H67B . . 0.950 no
C68 H68A . . 0.950 no
C68 H68B . . 0.950 no
C69 C70 . . 1.379(6) ?
C69 C74 . . 1.391(6) ?
C70 C71 . . 1.386(8) ?
C70 H70 . . 0.950 no
C71 C72 . . 1.396(8) ?
C71 H71 . . 0.950 no
C72 C73 . . 1.362(9) ?
C72 H72 . . 0.950 no
C73 C74 . . 1.387(7) ?
C73 H73 . . 0.950 no
C74 H74 . . 0.950 no
C75 C76 . . 1.409(6) ?
C75 C80 . . 1.378(6) ?
C76 C77 . . 1.392(8) ?
C76 H76 . . 0.950 no
C77 C78 . . 1.360(8) ?
C77 H77 . . 0.950 no
C78 C79 . . 1.378(9) ?
C78 H78 . . 0.950 no
C79 C80 . . 1.400(8) ?
C79 H79 . . 0.950 no
C80 H80 . . 0.950 no
C81 C82 . . 1.391(7) ?
C81 C86 . . 1.379(7) ?
C82 C83 . . 1.406(9) ?
C82 H82 . . 0.950 no
C83 C84 . . 1.372(9) ?
C83 H83 . . 0.950 no
C84 C85 . . 1.377(9) ?
C84 H84 . . 0.950 no
C85 C86 . . 1.404(8) ?
C85 H85 . . 0.950 no
C86 H86 . . 0.950 no
C87 C88 . . 1.384(9) ?
C87 C92 . . 1.390(8) ?
C88 C89 . . 1.410(10) ?
C88 H88 . . 0.950 no
C89 C90 . . 1.35(2) ?
C89 H89 . . 0.950 no
C90 C91 . . 1.37(2) ?
C90 H90 . . 0.951 no
C91 C92 . . 1.390(10) ?
C91 H91 . . 0.951 no
C92 H92 . . 0.949 no

loop_
_geom_hbond_atom_site_label_D
_geom_hbond_atom_site_label_H
_geom_hbond_atom_site_label_A
_geom_hbond_distance_DH
_geom_hbond_distance_HA
_geom_hbond_distance_DA
_geom_hbond_angle_DHA
_geom_hbond_publ_flag
O3 H3 O4 0.82 1.87 2.683(5) 169 yes
O4 H4 O2 0.82 1.94 2.736(6) 165 yes
O7 H7 O1 0.82 2.01 2.825(5) 173 yes
O8 H8 O7 0.82 1.87 2.682(4) 168 yes

loop_
_geom_torsion_atom_site_label_1
_geom_torsion_atom_site_label_2
_geom_torsion_atom_site_label_3
_geom_torsion_atom_site_label_4
_geom_torsion
_geom_torsion_publ_flag
N11 C18 C16 C17 -82.8(9) yes
N11 C19 C20 C21 138.6(10) yes
N11 C22 C23 C24 -46(2) yes
C16 C18 N11 C19 -3.0(10) yes
C16 C18 N11 C22 -179.2(8) yes
C18 N11 C19 C20 103.9(9) yes
C18 N11 C22 C23 108.0(10) yes
C25 C26 C27 C28 -96.4(5) yes
C59 C60 C61 C62 -94.6(4) yes

loop_
_cod_related_entry_id
_cod_related_entry_database
_cod_related_entry_code
1 ChemSpider 21174943
